data_2235046
loop_
_publ_author_name
'Chen, Chuan'
'Li, Hong-Xing'
'Hou, Guang-Feng'
'Li, Guang-Ming'

_publ_section_title
;
 2-(2-Hydroxy-3-methoxyphenyl)-1<i>H</i>-benzimidazol-3-ium perchlorate
;
_journal_coeditor_code HB6796
_journal_issue 6
_journal_name_full 'Acta Crystallographica Section E'
_journal_page_first o1920
_journal_paper_doi 10.1107/S1600536812023422
_journal_volume 68
_journal_year 2012
_chemical_formula_iupac 'C14 H13 N2 O2 +, Cl O4 -'
_chemical_formula_moiety 'C14 H13 N2 O2 +, Cl O4 -'
_chemical_formula_sum 'C14 H13 Cl N2 O6'
_chemical_formula_weight 340.71
_chemical_name_systematic
;
2-(2-Hydroxy-3-methoxyphenyl)-1<i>H</i>-benzimidazol-3-ium perchlorate
;
_space_group_IT_number 14
_symmetry_cell_setting monoclinic
_symmetry_space_group_name_Hall '-P 2ybc'
_symmetry_space_group_name_H-M 'P 1 21/c 1'
_atom_sites_solution_hydrogens geom
_atom_sites_solution_primary direct
_atom_sites_solution_secondary difmap
_audit_creation_method SHELXL-97
_cell_angle_alpha 90.00
_cell_angle_beta 113.09(3)
_cell_angle_gamma 90.00
_cell_formula_units_Z 4
_cell_length_a 7.7698(16)
_cell_length_b 20.462(4)
_cell_length_c 9.856(2)
_cell_measurement_reflns_used 7910
_cell_measurement_temperature 293(2)
_cell_measurement_theta_max 27.44
_cell_measurement_theta_min 3.00
_cell_volume 1441.4(6)
_computing_cell_refinement 'RAPID-AUTO (Rigaku, 1998)'
_computing_data_collection 'RAPID-AUTO (Rigaku, 1998)'
_computing_data_reduction 'CrystalClear (Rigaku/MSC, 2002)'
_computing_molecular_graphics 'SHELXTL (Sheldrick, 2008)'
_computing_publication_material 'SHELXL97 (Sheldrick, 2008)'
_computing_structure_refinement 'SHELXL97 (Sheldrick, 2008)'
_computing_structure_solution 'SHELXS97 (Sheldrick, 2008)'
_diffrn_ambient_temperature 293(2)
_diffrn_measured_fraction_theta_full 0.996
_diffrn_measured_fraction_theta_max 0.996
_diffrn_measurement_device_type 'Rigaku R-AXIS RAPID'
_diffrn_measurement_method '\w scan'
_diffrn_radiation_monochromator graphite
_diffrn_radiation_source 'fine-focus sealed tube'
_diffrn_radiation_type MoK\a
_diffrn_radiation_wavelength 0.71073
_diffrn_reflns_av_R_equivalents 0.0606
_diffrn_reflns_av_sigmaI/netI 0.0545
_diffrn_reflns_limit_h_max 9
_diffrn_reflns_limit_h_min -10
_diffrn_reflns_limit_k_max 26
_diffrn_reflns_limit_k_min -26
_diffrn_reflns_limit_l_max 12
_diffrn_reflns_limit_l_min -12
_diffrn_reflns_number 13683
_diffrn_reflns_theta_full 27.47
_diffrn_reflns_theta_max 27.47
_diffrn_reflns_theta_min 3.00
_diffrn_standards_decay_% 0
_diffrn_standards_interval_count 0
_diffrn_standards_interval_time 0
_diffrn_standards_number 0
_exptl_absorpt_coefficient_mu 0.300
_exptl_absorpt_correction_T_max 0.8843
_exptl_absorpt_correction_T_min 0.8637
_exptl_absorpt_correction_type multi-scan
_exptl_absorpt_process_details '(ABSCOR; Higashi, 1995)'
_exptl_crystal_colour colorless
_exptl_crystal_density_diffrn 1.570
_exptl_crystal_density_method 'not measured'
_exptl_crystal_description block
_exptl_crystal_F_000 704
_exptl_crystal_size_max 0.50
_exptl_crystal_size_mid 0.45
_exptl_crystal_size_min 0.42
_refine_diff_density_max 0.371
_refine_diff_density_min -0.319
_refine_ls_extinction_method none
_refine_ls_goodness_of_fit_ref 1.027
_refine_ls_hydrogen_treatment mixed
_refine_ls_matrix_type full
_refine_ls_number_parameters 218
_refine_ls_number_reflns 3285
_refine_ls_number_restraints 15
_refine_ls_restrained_S_all 1.056
_refine_ls_R_factor_all 0.0951
_refine_ls_R_factor_gt 0.0511
_refine_ls_shift/su_max 0.000
_refine_ls_shift/su_mean 0.000
_refine_ls_structure_factor_coef Fsqd
_refine_ls_weighting_details 'calc w=1/[\s^2^(Fo^2^)+(0.0569P)^2^+0.5284P] where P=(Fo^2^+2Fc^2^)/3'
_refine_ls_weighting_scheme calc
_refine_ls_wR_factor_gt 0.1182
_refine_ls_wR_factor_ref 0.1395
_reflns_number_gt 2025
_reflns_number_total 3285
_reflns_threshold_expression I>2\s(I)
_cod_data_source_file hb6796.cif
_cod_data_source_block I
_cod_original_cell_volume 1441.4(5)
_cod_original_sg_symbol_H-M 'P 21/c'
_cod_database_code 2235046
_cod_database_fobs_code 2235046

loop_
_symmetry_equiv_pos_as_xyz
'x, y, z'
'-x, y+1/2, -z+1/2'
'-x, -y, -z'
'x, -y-1/2, z-1/2'

loop_
_atom_site_type_symbol
_atom_site_label
_atom_site_fract_x
_atom_site_fract_y
_atom_site_fract_z
_atom_site_U_iso_or_equiv
_atom_site_adp_type
_atom_site_calc_flag
_atom_site_refinement_flags
_atom_site_occupancy
_atom_site_symmetry_multiplicity
O O1 0.2919(3) 0.54938(10) 0.6641(2) 0.0448(5) Uani d D 1 1
H H1 0.318(5) 0.5726(15) 0.737(3) 0.067 Uiso d D 1 1
O O2 0.1478(3) 0.66205(11) 0.6962(2) 0.0536(6) Uani d . 1 1
O O3 0.8344(4) 0.46040(16) 0.9925(3) 0.0933(10) Uani d . 1 1
O O4 0.5840(4) 0.41460(17) 1.0309(3) 0.0886(9) Uani d . 1 1
O O5 0.5714(4) 0.43412(17) 0.7935(2) 0.0900(10) Uani d U 1 1
O O6 0.7608(6) 0.35259(16) 0.9385(4) 0.1203(13) Uani d U 1 1
C C1 0.3647(4) 0.39510(13) 0.4381(3) 0.0348(6) Uani d . 1 1
C C2 0.4842(4) 0.34335(15) 0.5008(3) 0.0451(7) Uani d . 1 1
H H2 0.5525 0.3404 0.6020 0.054 Uiso calc R 1 1
C C3 0.4962(4) 0.29644(16) 0.4046(4) 0.0528(8) Uani d . 1 1
H H3 0.5726 0.2603 0.4424 0.063 Uiso calc R 1 1
C C4 0.3972(4) 0.30136(17) 0.2519(4) 0.0556(8) Uani d . 1 1
H H4 0.4126 0.2692 0.1910 0.067 Uiso calc R 1 1
C C5 0.2779(5) 0.35259(17) 0.1898(3) 0.0540(8) Uani d . 1 1
H H5 0.2119 0.3559 0.0884 0.065 Uiso calc R 1 1
C C6 0.2609(4) 0.39922(14) 0.2863(3) 0.0401(6) Uani d . 1 1
C C7 0.1917(4) 0.48632(14) 0.3912(3) 0.0357(6) Uani d . 1 1
C C8 0.1067(4) 0.54718(13) 0.4073(3) 0.0361(6) Uani d . 1 1
C C9 -0.0326(4) 0.57649(15) 0.2837(3) 0.0458(7) Uani d . 1 1
H H9 -0.0722 0.5561 0.1921 0.055 Uiso calc R 1 1
C C10 -0.1100(4) 0.63489(16) 0.2979(3) 0.0513(8) Uani d . 1 1
H H10 -0.2025 0.6537 0.2156 0.062 Uiso calc R 1 1
C C11 -0.0525(4) 0.66657(16) 0.4331(3) 0.0481(7) Uani d . 1 1
H H11 -0.1035 0.7068 0.4407 0.058 Uiso calc R 1 1
C C12 0.0804(4) 0.63794(14) 0.5558(3) 0.0412(7) Uani d . 1 1
C C13 0.1614(4) 0.57819(14) 0.5442(3) 0.0371(6) Uani d . 1 1
C C14 0.0861(5) 0.72523(17) 0.7194(4) 0.0610(9) Uani d . 1 1
H H14A 0.1256 0.7573 0.6665 0.091 Uiso calc R 1 1
H H14B 0.1392 0.7353 0.8228 0.091 Uiso calc R 1 1
H H14C -0.0479 0.7255 0.6845 0.091 Uiso calc R 1 1
Cl Cl1 0.68517(11) 0.41471(4) 0.93839(7) 0.0463(2) Uani d . 1 1
N N1 0.3185(3) 0.45039(11) 0.4985(2) 0.0351(5) Uani d D 1 1
H H101 0.367(4) 0.4594(16) 0.5954(13) 0.053 Uiso d D 1 1
N N2 0.1566(4) 0.45555(13) 0.2634(2) 0.0442(6) Uani d D 1 1
H H102 0.079(4) 0.4709(17) 0.177(2) 0.066 Uiso d D 1 1

loop_
_atom_site_aniso_label
_atom_site_aniso_U_11
_atom_site_aniso_U_22
_atom_site_aniso_U_33
_atom_site_aniso_U_12
_atom_site_aniso_U_13
_atom_site_aniso_U_23
O1 0.0481(12) 0.0439(12) 0.0338(9) 0.0034(10) 0.0068(9) -0.0052(8)
O2 0.0597(14) 0.0452(13) 0.0546(12) 0.0044(11) 0.0210(11) -0.0124(10)
O3 0.0832(19) 0.114(3) 0.0514(14) -0.0493(18) -0.0079(13) 0.0054(15)
O4 0.0807(19) 0.135(3) 0.0592(15) 0.0109(19) 0.0376(15) 0.0040(16)
O5 0.0704(18) 0.139(3) 0.0349(12) -0.0005(18) -0.0075(11) 0.0044(14)
O6 0.186(4) 0.062(2) 0.146(3) 0.038(2) 0.100(3) 0.0105(19)
C1 0.0364(14) 0.0327(15) 0.0362(12) -0.0054(11) 0.0151(12) -0.0020(11)
C2 0.0398(16) 0.0443(18) 0.0456(15) 0.0021(13) 0.0107(13) -0.0011(13)
C3 0.0423(17) 0.0423(19) 0.072(2) 0.0015(14) 0.0206(16) -0.0054(15)
C4 0.0515(19) 0.055(2) 0.0638(19) -0.0042(16) 0.0265(17) -0.0215(16)
C5 0.058(2) 0.059(2) 0.0426(15) -0.0010(17) 0.0173(15) -0.0135(14)
C6 0.0444(16) 0.0398(17) 0.0359(13) -0.0059(12) 0.0155(12) -0.0038(11)
C7 0.0386(15) 0.0365(15) 0.0295(12) -0.0064(12) 0.0106(11) 0.0014(10)
C8 0.0355(14) 0.0323(15) 0.0386(13) -0.0028(12) 0.0123(11) 0.0020(11)
C9 0.0497(17) 0.0418(18) 0.0381(14) -0.0027(14) 0.0089(13) 0.0052(12)
C10 0.0509(19) 0.0452(19) 0.0512(17) 0.0056(15) 0.0129(15) 0.0152(14)
C11 0.0478(18) 0.0363(17) 0.0629(18) 0.0025(14) 0.0245(16) 0.0070(14)
C12 0.0423(16) 0.0353(16) 0.0492(15) -0.0056(12) 0.0214(14) -0.0032(12)
C13 0.0330(14) 0.0363(16) 0.0382(13) -0.0067(12) 0.0100(11) 0.0022(11)
C14 0.069(2) 0.044(2) 0.075(2) -0.0003(17) 0.0338(19) -0.0128(17)
Cl1 0.0494(4) 0.0493(4) 0.0333(3) -0.0014(4) 0.0086(3) -0.0021(3)
N1 0.0388(12) 0.0355(13) 0.0277(10) -0.0017(10) 0.0094(10) -0.0003(9)
N2 0.0529(15) 0.0443(15) 0.0278(10) 0.0031(12) 0.0075(11) 0.0012(9)

loop_
_atom_type_symbol
_atom_type_description
_atom_type_scat_dispersion_real
_atom_type_scat_dispersion_imag
_atom_type_scat_source
C C 0.0033 0.0016 'International Tables Vol C Tables 4.2.6.8 and 6.1.1.4'
H H 0.0000 0.0000 'International Tables Vol C Tables 4.2.6.8 and 6.1.1.4'
N N 0.0061 0.0033 'International Tables Vol C Tables 4.2.6.8 and 6.1.1.4'
O O 0.0106 0.0060 'International Tables Vol C Tables 4.2.6.8 and 6.1.1.4'
Cl Cl 0.1484 0.1585 'International Tables Vol C Tables 4.2.6.8 and 6.1.1.4'

loop_
_geom_angle_atom_site_label_1
_geom_angle_atom_site_label_2
_geom_angle_atom_site_label_3
_geom_angle
C13 O1 H1 111(3)
C12 O2 C14 118.0(3)
C2 C1 N1 132.2(3)
C2 C1 C6 122.0(3)
N1 C1 C6 105.8(2)
C3 C2 C1 116.1(3)
C3 C2 H2 121.9
C1 C2 H2 121.9
C2 C3 C4 122.2(3)
C2 C3 H3 118.9
C4 C3 H3 118.9
C5 C4 C3 121.6(3)
C5 C4 H4 119.2
C3 C4 H4 119.2
C4 C5 C6 116.6(3)
C4 C5 H5 121.7
C6 C5 H5 121.7
N2 C6 C5 132.1(3)
N2 C6 C1 106.4(2)
C5 C6 C1 121.5(3)
N2 C7 N1 107.4(2)
N2 C7 C8 125.1(2)
N1 C7 C8 127.5(2)
C13 C8 C9 118.8(3)
C13 C8 C7 121.2(2)
C9 C8 C7 120.0(2)
C10 C9 C8 120.2(3)
C10 C9 H9 119.9
C8 C9 H9 119.9
C9 C10 C11 121.1(3)
C9 C10 H10 119.5
C11 C10 H10 119.5
C12 C11 C10 119.5(3)
C12 C11 H11 120.2
C10 C11 H11 120.2
O2 C12 C11 126.5(3)
O2 C12 C13 113.1(3)
C11 C12 C13 120.5(3)
O1 C13 C8 119.0(3)
O1 C13 C12 121.1(2)
C8 C13 C12 119.9(3)
O2 C14 H14A 109.5
O2 C14 H14B 109.5
H14A C14 H14B 109.5
O2 C14 H14C 109.5
H14A C14 H14C 109.5
H14B C14 H14C 109.5
O6 Cl1 O5 110.6(2)
O6 Cl1 O4 109.7(2)
O5 Cl1 O4 111.48(18)
O6 Cl1 O3 108.5(2)
O5 Cl1 O3 106.87(18)
O4 Cl1 O3 109.64(19)
C7 N1 C1 109.9(2)
C7 N1 H101 127(2)
C1 N1 H101 123(2)
C7 N2 C6 110.5(2)
C7 N2 H102 123(2)
C6 N2 H102 126(2)

loop_
_geom_bond_atom_site_label_1
_geom_bond_atom_site_label_2
_geom_bond_distance
O1 C13 1.353(3)
O1 H1 0.816(10)
O2 C12 1.365(3)
O2 C14 1.428(4)
O3 Cl1 1.420(3)
O4 Cl1 1.419(3)
O5 Cl1 1.410(2)
O6 Cl1 1.400(3)
C1 C2 1.384(4)
C1 N1 1.389(3)
C1 C6 1.396(4)
C2 C3 1.378(4)
C2 H2 0.9300
C3 C4 1.400(4)
C3 H3 0.9300
C4 C5 1.374(5)
C4 H4 0.9300
C5 C6 1.389(4)
C5 H5 0.9300
C6 N2 1.376(4)
C7 N2 1.337(3)
C7 N1 1.346(3)
C7 C8 1.447(4)
C8 C13 1.398(4)
C8 C9 1.408(4)
C9 C10 1.369(4)
C9 H9 0.9300
C10 C11 1.389(4)
C10 H10 0.9300
C11 C12 1.375(4)
C11 H11 0.9300
C12 C13 1.400(4)
C14 H14A 0.9600
C14 H14B 0.9600
C14 H14C 0.9600
N1 H101 0.897(10)
N2 H102 0.885(10)

loop_
_geom_hbond_atom_site_label_D
_geom_hbond_atom_site_label_H
_geom_hbond_atom_site_label_A
_geom_hbond_site_symmetry_A
_geom_hbond_distance_DH
_geom_hbond_distance_HA
_geom_hbond_distance_DA
_geom_hbond_angle_DHA
O1 H1 O2 . 0.816(10) 2.20(3) 2.635(3) 114(3)
O1 H1 O4 3_667 0.816(10) 2.13(2) 2.869(3) 151(3)
N1 H101 O1 . 0.897(10) 2.12(3) 2.660(3) 118(3)
N1 H101 O5 . 0.897(10) 2.04(2) 2.819(3) 144(3)
N2 H102 O3 1_454 0.885(10) 2.06(2) 2.857(4) 149(3)

loop_
_cod_related_entry_id
_cod_related_entry_database
_cod_related_entry_code
1 ChemSpider 30657764
